data_4507430
loop_
_publ_author_name
'Fu, Li-Ping'
'Shi, Qing-Qing'
'Shi, Yu'
'Jiang, Bo'
'Tu, Shu-Jiang'

_publ_section_title
;
 Three-Component Domino Reactions for Regioselective Formation of
 Bis-indole Derivatives.
;
_journal_issue 2
_journal_name_full 'ACS combinatorial science'
_journal_page_first 135
_journal_page_last 140
_journal_paper_doi 10.1021/co3001428
_journal_volume 15
_journal_year 2013
_chemical_formula_sum 'C37 H31 F N2 O'
_chemical_formula_weight 538.64
_chemical_name_systematic
; 
 ? 
;
_space_group_IT_number 14
_symmetry_cell_setting monoclinic
_symmetry_space_group_name_Hall '-P 2ybc'
_symmetry_space_group_name_H-M 'P 1 21/c 1'
_atom_sites_solution_hydrogens geom
_atom_sites_solution_primary direct
_atom_sites_solution_secondary difmap
_audit_creation_method SHELXL-97
_cell_angle_alpha 90.00
_cell_angle_beta 112.9440(10)
_cell_angle_gamma 90.00
_cell_formula_units_Z 4
_cell_length_a 13.3429(14)
_cell_length_b 22.031(2)
_cell_length_c 10.8285(10)
_cell_measurement_reflns_used 1324
_cell_measurement_temperature 298(2)
_cell_measurement_theta_max 18.521
_cell_measurement_theta_min 2.498
_cell_volume 2931.3(5)
_computing_cell_refinement 'Bruker SMART'
_computing_data_collection 'Bruker SMART'
_computing_data_reduction 'Bruker SHELXTL'
_computing_molecular_graphics 'Bruker SHELXTL'
_computing_publication_material 'Bruker SHELXTL'
_computing_structure_refinement 'SHELXL-97 (Sheldrick, 1997)'
_computing_structure_solution 'SHELXS-97 (Sheldrick, 1990)'
_diffrn_ambient_temperature 298(2)
_diffrn_measured_fraction_theta_full 0.998
_diffrn_measured_fraction_theta_max 0.998
_diffrn_measurement_device_type 'CCD area detector'
_diffrn_measurement_method 'phi and omega scans'
_diffrn_radiation_monochromator graphite
_diffrn_radiation_source 'fine-focus sealed tube'
_diffrn_radiation_type MoK\a
_diffrn_radiation_wavelength 0.71073
_diffrn_reflns_av_R_equivalents 0.0907
_diffrn_reflns_av_sigmaI/netI 0.1319
_diffrn_reflns_limit_h_max 15
_diffrn_reflns_limit_h_min -11
_diffrn_reflns_limit_k_max 26
_diffrn_reflns_limit_k_min -23
_diffrn_reflns_limit_l_max 12
_diffrn_reflns_limit_l_min -12
_diffrn_reflns_number 14771
_diffrn_reflns_theta_full 25.02
_diffrn_reflns_theta_max 25.02
_diffrn_reflns_theta_min 2.24
_exptl_absorpt_coefficient_mu 0.078
_exptl_absorpt_correction_T_max 0.9794
_exptl_absorpt_correction_T_min 0.9682
_exptl_absorpt_correction_type multi-scan
_exptl_absorpt_process_details sadabs
_exptl_crystal_colour white
_exptl_crystal_density_diffrn 1.221
_exptl_crystal_density_method 'not measured'
_exptl_crystal_description block
_exptl_crystal_F_000 1136
_exptl_crystal_size_max 0.42
_exptl_crystal_size_mid 0.35
_exptl_crystal_size_min 0.27
_refine_diff_density_max 0.154
_refine_diff_density_min -0.188
_refine_diff_density_rms 0.041
_refine_ls_extinction_method none
_refine_ls_goodness_of_fit_ref 0.993
_refine_ls_hydrogen_treatment constr
_refine_ls_matrix_type full
_refine_ls_number_parameters 370
_refine_ls_number_reflns 5160
_refine_ls_number_restraints 0
_refine_ls_restrained_S_all 0.993
_refine_ls_R_factor_all 0.1555
_refine_ls_R_factor_gt 0.0570
_refine_ls_shift/su_max 0.000
_refine_ls_shift/su_mean 0.000
_refine_ls_structure_factor_coef Fsqd
_refine_ls_weighting_details 'calc w=1/[\s^2^(Fo^2^)+(0.0006P)^2^+0.0000P] where P=(Fo^2^+2Fc^2^)/3'
_refine_ls_weighting_scheme calc
_refine_ls_wR_factor_gt 0.0748
_refine_ls_wR_factor_ref 0.0856
_reflns_number_gt 1939
_reflns_number_total 5160
_reflns_threshold_expression >2sigma(I)
_cod_data_source_file co3001428_si_002.cif
_cod_data_source_block 110519g
_cod_depositor_comments
;
The following automatic conversions were performed:

'_symmetry_cell_setting' value 'Monoclinic' changed to 'monoclinic'
according to /home/saulius/struct/CIF-dictionaries/cif_core.dic
dictionary named 'cif_core.dic' version 2.4.2 from 2011-04-26.

Automatic conversion script
Id: cif_fix_values 1891 2012-01-12 08:04:46Z andrius 
;
_cod_original_cell_volume 2931.2(5)
_cod_original_sg_symbol_H-M P2(1)/c
_cod_database_code 4507430

loop_
_symmetry_equiv_pos_as_xyz
'x, y, z'
'-x, y+1/2, -z+1/2'
'-x, -y, -z'
'x, -y-1/2, z-1/2'

loop_
_atom_site_label
_atom_site_type_symbol
_atom_site_fract_x
_atom_site_fract_y
_atom_site_fract_z
_atom_site_U_iso_or_equiv
_atom_site_adp_type
_atom_site_occupancy
_atom_site_symmetry_multiplicity
_atom_site_calc_flag
_atom_site_refinement_flags
F1 F 0.45602(16) 0.40192(8) -0.13253(16) 0.0991(7) Uani 1 1 d .
N1 N 0.7168(2) 0.45745(12) 0.3908(2) 0.0559(8) Uani 1 1 d .
N2 N 0.8652(2) 0.44066(13) 0.9770(2) 0.0652(8) Uani 1 1 d .
H2 H 0.8780 0.4552 1.0554 0.078 Uiso 1 1 calc R
O1 O 1.00011(18) 0.53735(9) 0.7482(2) 0.0745(7) Uani 1 1 d .
C1 C 0.7173(3) 0.42759(16) 0.5056(3) 0.0565(9) Uani 1 1 d .
C2 C 0.7968(3) 0.45389(14) 0.6156(3) 0.0515(9) Uani 1 1 d .
C3 C 0.8454(3) 0.50184(15) 0.5662(3) 0.0521(9) Uani 1 1 d .
C4 C 0.9351(3) 0.54150(15) 0.6297(3) 0.0576(10) Uani 1 1 d .
C5 C 0.9572(3) 0.58925(13) 0.5412(3) 0.0659(10) Uani 1 1 d .
H5A H 1.0161 0.5748 0.5175 0.079 Uiso 1 1 calc R
H5B H 0.9823 0.6260 0.5937 0.079 Uiso 1 1 calc R
C6 C 0.8596(3) 0.60581(16) 0.4103(3) 0.0596(10) Uani 1 1 d .
C7 C 0.8124(3) 0.54646(13) 0.3357(3) 0.0605(10) Uani 1 1 d .
H7A H 0.7452 0.5549 0.2597 0.073 Uiso 1 1 calc R
H7B H 0.8634 0.5287 0.3022 0.073 Uiso 1 1 calc R
C8 C 0.7910(3) 0.50300(15) 0.4274(3) 0.0540(9) Uani 1 1 d .
C9 C 0.6415(3) 0.37872(16) 0.5010(3) 0.0552(10) Uani 1 1 d .
C10 C 0.5839(3) 0.38164(16) 0.5837(3) 0.0650(10) Uani 1 1 d .
H10 H 0.5908 0.4158 0.6370 0.078 Uiso 1 1 calc R
C11 C 0.5171(3) 0.33536(19) 0.5884(3) 0.0713(11) Uani 1 1 d .
H11 H 0.4799 0.3387 0.6450 0.086 Uiso 1 1 calc R
C12 C 0.5039(3) 0.28391(18) 0.5111(4) 0.0727(11) Uani 1 1 d .
C13 C 0.5613(3) 0.28045(16) 0.4295(4) 0.0765(12) Uani 1 1 d .
H13 H 0.5541 0.2461 0.3768 0.092 Uiso 1 1 calc R
C14 C 0.6292(3) 0.32663(17) 0.4239(3) 0.0706(11) Uani 1 1 d .
H14 H 0.6671 0.3229 0.3681 0.085 Uiso 1 1 calc R
C15 C 0.4274(3) 0.23398(15) 0.5144(4) 0.1148(16) Uani 1 1 d .
H15A H 0.4645 0.2072 0.5881 0.172 Uiso 1 1 calc R
H15B H 0.4036 0.2116 0.4319 0.172 Uiso 1 1 calc R
H15C H 0.3655 0.2514 0.5254 0.172 Uiso 1 1 calc R
C16 C 0.8343(3) 0.47440(17) 0.8606(3) 0.0589(10) Uani 1 1 d .
C17 C 0.8249(3) 0.43671(15) 0.7570(3) 0.0563(10) Uani 1 1 d .
C18 C 0.8465(3) 0.37657(18) 0.8103(3) 0.0599(10) Uani 1 1 d .
C19 C 0.8468(3) 0.31924(18) 0.7565(3) 0.0745(12) Uani 1 1 d .
H19 H 0.8306 0.3150 0.6653 0.089 Uiso 1 1 calc R
C20 C 0.8709(3) 0.26925(17) 0.8375(4) 0.0905(13) Uani 1 1 d .
H20 H 0.8709 0.2311 0.8009 0.109 Uiso 1 1 calc R
C21 C 0.8954(3) 0.27480(19) 0.9746(5) 0.0956(14) Uani 1 1 d .
H21 H 0.9113 0.2402 1.0280 0.115 Uiso 1 1 calc R
C22 C 0.8966(3) 0.32972(19) 1.0311(4) 0.0824(12) Uani 1 1 d .
H22 H 0.9132 0.3333 1.1225 0.099 Uiso 1 1 calc R
C23 C 0.8724(3) 0.38034(18) 0.9491(3) 0.0635(10) Uani 1 1 d .
C24 C 0.8128(3) 0.53962(17) 0.8623(3) 0.0541(9) Uani 1 1 d .
C25 C 0.8713(3) 0.57588(18) 0.9705(3) 0.0668(10) Uani 1 1 d .
H25 H 0.9247 0.5586 1.0458 0.080 Uiso 1 1 calc R
C26 C 0.8512(4) 0.63772(19) 0.9684(4) 0.0805(13) Uani 1 1 d .
H26 H 0.8927 0.6619 1.0407 0.097 Uiso 1 1 calc R
C27 C 0.7709(4) 0.66289(16) 0.8605(4) 0.0808(13) Uani 1 1 d .
H27 H 0.7580 0.7044 0.8590 0.097 Uiso 1 1 calc R
C28 C 0.7089(3) 0.62762(19) 0.7539(4) 0.0831(12) Uani 1 1 d .
H28 H 0.6529 0.6448 0.6811 0.100 Uiso 1 1 calc R
C29 C 0.7303(3) 0.56633(17) 0.7557(3) 0.0655(10) Uani 1 1 d .
H29 H 0.6881 0.5424 0.6832 0.079 Uiso 1 1 calc R
C30 C 0.9005(3) 0.64491(14) 0.3234(3) 0.0885(12) Uani 1 1 d .
H30A H 0.8411 0.6543 0.2406 0.133 Uiso 1 1 calc R
H30B H 0.9555 0.6232 0.3049 0.133 Uiso 1 1 calc R
H30C H 0.9308 0.6819 0.3699 0.133 Uiso 1 1 calc R
C31 C 0.7733(3) 0.64081(14) 0.4422(3) 0.0839(12) Uani 1 1 d .
H31A H 0.7494 0.6166 0.4992 0.126 Uiso 1 1 calc R
H31B H 0.7125 0.6497 0.3603 0.126 Uiso 1 1 calc R
H31C H 0.8041 0.6781 0.4870 0.126 Uiso 1 1 calc R
C32 C 0.6477(3) 0.44323(13) 0.2544(3) 0.0507(9) Uani 1 1 d .
C33 C 0.5378(3) 0.44738(13) 0.2114(3) 0.0602(10) Uani 1 1 d .
H33 H 0.5069 0.4600 0.2706 0.072 Uiso 1 1 calc R
C34 C 0.4709(3) 0.43291(14) 0.0798(3) 0.0659(11) Uani 1 1 d .
H34 H 0.3955 0.4349 0.0497 0.079 Uiso 1 1 calc R
C35 C 0.5211(3) 0.41575(15) -0.0030(3) 0.0657(11) Uani 1 1 d .
C36 C 0.6285(3) 0.41080(15) 0.0357(3) 0.0739(11) Uani 1 1 d .
H36 H 0.6584 0.3986 -0.0248 0.089 Uiso 1 1 calc R
C37 C 0.6955(3) 0.42427(14) 0.1687(3) 0.0665(10) Uani 1 1 d .
H37 H 0.7707 0.4205 0.1988 0.080 Uiso 1 1 calc R

loop_
_atom_site_aniso_label
_atom_site_aniso_U_11
_atom_site_aniso_U_22
_atom_site_aniso_U_33
_atom_site_aniso_U_23
_atom_site_aniso_U_13
_atom_site_aniso_U_12
F1 0.0962(17) 0.1238(17) 0.0458(12) -0.0103(11) -0.0067(12) -0.0186(14)
N1 0.056(2) 0.068(2) 0.0356(17) -0.0023(16) 0.0099(16) -0.0082(17)
N2 0.067(2) 0.093(2) 0.0341(16) 0.0030(17) 0.0183(15) 0.0061(19)
O1 0.0626(16) 0.1047(18) 0.0384(13) -0.0031(13) 0.0003(13) -0.0015(14)
C1 0.060(3) 0.071(3) 0.039(2) 0.003(2) 0.020(2) 0.000(2)
C2 0.053(2) 0.055(2) 0.039(2) -0.0011(19) 0.0107(19) 0.004(2)
C3 0.047(2) 0.062(2) 0.038(2) -0.0034(19) 0.0060(19) -0.002(2)
C4 0.050(2) 0.075(3) 0.047(2) -0.008(2) 0.017(2) 0.004(2)
C5 0.059(3) 0.080(3) 0.056(2) -0.007(2) 0.019(2) -0.015(2)
C6 0.057(3) 0.074(3) 0.041(2) 0.001(2) 0.012(2) -0.013(2)
C7 0.054(2) 0.076(2) 0.047(2) 0.003(2) 0.0145(19) -0.007(2)
C8 0.050(2) 0.064(2) 0.042(2) -0.001(2) 0.0112(19) -0.005(2)
C9 0.061(3) 0.056(3) 0.042(2) 0.006(2) 0.012(2) 0.002(2)
C10 0.065(3) 0.071(3) 0.054(2) -0.001(2) 0.018(2) 0.000(2)
C11 0.071(3) 0.075(3) 0.072(3) 0.011(2) 0.032(2) -0.003(3)
C12 0.073(3) 0.056(3) 0.080(3) 0.020(2) 0.020(3) 0.000(3)
C13 0.092(4) 0.054(3) 0.073(3) 0.001(2) 0.021(3) 0.000(3)
C14 0.087(3) 0.070(3) 0.049(2) 0.005(2) 0.019(2) 0.005(3)
C15 0.123(4) 0.073(3) 0.145(4) 0.008(3) 0.050(3) -0.020(3)
C16 0.058(3) 0.077(3) 0.034(2) 0.005(2) 0.010(2) 0.001(2)
C17 0.062(2) 0.063(3) 0.036(2) -0.001(2) 0.0116(19) 0.003(2)
C18 0.063(3) 0.069(3) 0.044(2) 0.002(2) 0.017(2) 0.005(2)
C19 0.081(3) 0.080(3) 0.061(3) 0.011(3) 0.026(2) 0.015(3)
C20 0.103(4) 0.080(3) 0.090(3) 0.015(3) 0.039(3) 0.017(3)
C21 0.109(4) 0.078(3) 0.104(4) 0.040(3) 0.047(3) 0.021(3)
C22 0.084(3) 0.097(3) 0.065(3) 0.032(3) 0.027(2) 0.018(3)
C23 0.063(3) 0.075(3) 0.048(2) 0.008(2) 0.016(2) 0.010(2)
C24 0.046(2) 0.073(3) 0.038(2) -0.002(2) 0.0102(19) 0.003(2)
C25 0.062(3) 0.084(3) 0.048(2) -0.001(2) 0.016(2) -0.002(3)
C26 0.095(4) 0.079(3) 0.065(3) -0.016(3) 0.028(3) -0.006(3)
C27 0.099(4) 0.071(3) 0.078(3) 0.000(3) 0.041(3) 0.014(3)
C28 0.085(3) 0.094(3) 0.064(3) 0.002(3) 0.022(3) 0.022(3)
C29 0.062(3) 0.077(3) 0.052(2) -0.006(2) 0.016(2) 0.011(2)
C30 0.089(3) 0.102(3) 0.068(2) 0.010(2) 0.024(2) -0.031(3)
C31 0.083(3) 0.089(3) 0.076(3) -0.001(2) 0.027(2) 0.018(2)
C32 0.042(2) 0.067(2) 0.040(2) 0.0012(18) 0.012(2) -0.006(2)
C33 0.061(3) 0.069(2) 0.050(2) -0.0018(19) 0.021(2) -0.004(2)
C34 0.050(2) 0.082(3) 0.051(2) 0.002(2) 0.004(2) -0.010(2)
C35 0.061(3) 0.079(3) 0.038(2) -0.001(2) -0.002(2) -0.011(3)
C36 0.078(3) 0.097(3) 0.042(2) -0.011(2) 0.018(2) -0.005(3)
C37 0.051(2) 0.102(3) 0.046(2) -0.004(2) 0.018(2) -0.003(2)

loop_
_atom_type_symbol
_atom_type_description
_atom_type_scat_dispersion_real
_atom_type_scat_dispersion_imag
_atom_type_scat_source
C C 0.0033 0.0016 'International Tables Vol C Tables 4.2.6.8 and 6.1.1.4'
H H 0.0000 0.0000 'International Tables Vol C Tables 4.2.6.8 and 6.1.1.4'
N N 0.0061 0.0033 'International Tables Vol C Tables 4.2.6.8 and 6.1.1.4'
O O 0.0106 0.0060 'International Tables Vol C Tables 4.2.6.8 and 6.1.1.4'
F F 0.0171 0.0103 'International Tables Vol C Tables 4.2.6.8 and 6.1.1.4'

loop_
_geom_angle_atom_site_label_1
_geom_angle_atom_site_label_2
_geom_angle_atom_site_label_3
_geom_angle
C8 N1 C1 109.7(3)
C8 N1 C32 124.4(3)
C1 N1 C32 125.9(3)
C23 N2 C16 110.0(3)
C23 N2 H2 125.0
C16 N2 H2 125.0
C2 C1 N1 107.7(3)
C2 C1 C9 128.9(3)
N1 C1 C9 123.4(3)
C1 C2 C3 107.0(3)
C1 C2 C17 126.0(3)
C3 C2 C17 127.0(3)
C8 C3 C4 119.8(3)
C8 C3 C2 107.0(3)
C4 C3 C2 133.1(3)
O1 C4 C3 124.8(3)
O1 C4 C5 118.1(3)
C3 C4 C5 116.9(3)
C4 C5 C6 115.9(3)
C4 C5 H5A 108.3
C6 C5 H5A 108.3
C4 C5 H5B 108.3
C6 C5 H5B 108.3
H5A C5 H5B 107.4
C30 C6 C31 109.6(3)
C30 C6 C7 109.2(3)
C31 C6 C7 110.9(3)
C30 C6 C5 108.8(3)
C31 C6 C5 110.5(3)
C7 C6 C5 107.9(3)
C8 C7 C6 110.1(3)
C8 C7 H7A 109.6
C6 C7 H7A 109.6
C8 C7 H7B 109.6
C6 C7 H7B 109.6
H7A C7 H7B 108.2
N1 C8 C3 108.4(3)
N1 C8 C7 126.2(3)
C3 C8 C7 125.3(3)
C14 C9 C10 117.3(3)
C14 C9 C1 123.0(4)
C10 C9 C1 119.5(3)
C11 C10 C9 121.4(3)
C11 C10 H10 119.3
C9 C10 H10 119.3
C10 C11 C12 121.4(4)
C10 C11 H11 119.3
C12 C11 H11 119.3
C11 C12 C13 117.5(4)
C11 C12 C15 120.8(4)
C13 C12 C15 121.6(4)
C14 C13 C12 121.7(4)
C14 C13 H13 119.1
C12 C13 H13 119.1
C13 C14 C9 120.6(4)
C13 C14 H14 119.7
C9 C14 H14 119.7
C12 C15 H15A 109.5
C12 C15 H15B 109.5
H15A C15 H15B 109.5
C12 C15 H15C 109.5
H15A C15 H15C 109.5
H15B C15 H15C 109.5
C17 C16 N2 108.8(3)
C17 C16 C24 130.7(3)
N2 C16 C24 120.4(3)
C16 C17 C18 107.0(3)
C16 C17 C2 127.1(3)
C18 C17 C2 125.9(3)
C19 C18 C23 117.5(3)
C19 C18 C17 134.9(3)
C23 C18 C17 107.7(3)
C20 C19 C18 120.1(3)
C20 C19 H19 120.0
C18 C19 H19 120.0
C19 C20 C21 120.8(4)
C19 C20 H20 119.6
C21 C20 H20 119.6
C22 C21 C20 121.1(4)
C22 C21 H21 119.5
C20 C21 H21 119.5
C21 C22 C23 118.2(4)
C21 C22 H22 120.9
C23 C22 H22 120.9
N2 C23 C22 131.1(3)
N2 C23 C18 106.4(3)
C22 C23 C18 122.5(4)
C29 C24 C25 117.8(3)
C29 C24 C16 120.3(3)
C25 C24 C16 121.9(3)
C24 C25 C26 120.9(3)
C24 C25 H25 119.6
C26 C25 H25 119.6
C27 C26 C25 119.9(4)
C27 C26 H26 120.1
C25 C26 H26 120.1
C26 C27 C28 120.5(4)
C26 C27 H27 119.7
C28 C27 H27 119.7
C27 C28 C29 119.3(4)
C27 C28 H28 120.3
C29 C28 H28 120.3
C24 C29 C28 121.5(3)
C24 C29 H29 119.2
C28 C29 H29 119.2
C6 C30 H30A 109.5
C6 C30 H30B 109.5
H30A C30 H30B 109.5
C6 C30 H30C 109.5
H30A C30 H30C 109.5
H30B C30 H30C 109.5
C6 C31 H31A 109.5
C6 C31 H31B 109.5
H31A C31 H31B 109.5
C6 C31 H31C 109.5
H31A C31 H31C 109.5
H31B C31 H31C 109.5
C33 C32 C37 120.7(3)
C33 C32 N1 120.8(3)
C37 C32 N1 118.4(3)
C32 C33 C34 120.8(3)
C32 C33 H33 119.6
C34 C33 H33 119.6
C35 C34 C33 116.9(3)
C35 C34 H34 121.5
C33 C34 H34 121.5
C36 C35 C34 124.0(3)
C36 C35 F1 118.7(4)
C34 C35 F1 117.3(4)
C35 C36 C37 118.9(4)
C35 C36 H36 120.5
C37 C36 H36 120.5
C32 C37 C36 118.6(3)
C32 C37 H37 120.7
C36 C37 H37 120.7

loop_
_geom_bond_atom_site_label_1
_geom_bond_atom_site_label_2
_geom_bond_distance
F1 C35 1.366(3)
N1 C8 1.355(3)
N1 C1 1.404(3)
N1 C32 1.439(3)
N2 C23 1.375(3)
N2 C16 1.380(3)
N2 H2 0.8600
O1 C4 1.241(3)
C1 C2 1.377(4)
C1 C9 1.465(4)
C2 C3 1.446(4)
C2 C17 1.477(4)
C3 C8 1.392(4)
C3 C4 1.424(4)
C4 C5 1.527(4)
C5 C6 1.549(4)
C5 H5A 0.9700
C5 H5B 0.9700
C6 C30 1.525(4)
C6 C31 1.533(4)
C6 C7 1.537(3)
C7 C8 1.485(3)
C7 H7A 0.9700
C7 H7B 0.9700
C9 C14 1.391(4)
C9 C10 1.391(4)
C10 C11 1.367(4)
C10 H10 0.9300
C11 C12 1.379(4)
C11 H11 0.9300
C12 C13 1.380(4)
C12 C15 1.510(4)
C13 C14 1.379(4)
C13 H13 0.9300
C14 H14 0.9300
C15 H15A 0.9600
C15 H15B 0.9600
C15 H15C 0.9600
C16 C17 1.362(4)
C16 C24 1.467(4)
C17 C18 1.429(4)
C18 C19 1.392(4)
C18 C23 1.407(4)
C19 C20 1.366(4)
C19 H19 0.9300
C20 C21 1.395(4)
C20 H20 0.9300
C21 C22 1.353(4)
C21 H21 0.9300
C22 C23 1.383(4)
C22 H22 0.9300
C24 C29 1.378(4)
C24 C25 1.381(4)
C25 C26 1.387(4)
C25 H25 0.9300
C26 C27 1.358(4)
C26 H26 0.9300
C27 C28 1.370(4)
C27 H27 0.9300
C28 C29 1.379(4)
C28 H28 0.9300
C29 H29 0.9300
C30 H30A 0.9600
C30 H30B 0.9600
C30 H30C 0.9600
C31 H31A 0.9600
C31 H31B 0.9600
C31 H31C 0.9600
C32 C33 1.357(4)
C32 C37 1.380(4)
C33 C34 1.392(4)
C33 H33 0.9300
C34 C35 1.365(4)
C34 H34 0.9300
C35 C36 1.331(4)
C36 C37 1.400(4)
C36 H36 0.9300
C37 H37 0.9300

loop_
_geom_torsion_atom_site_label_1
_geom_torsion_atom_site_label_2
_geom_torsion_atom_site_label_3
_geom_torsion_atom_site_label_4
_geom_torsion
C8 N1 C1 C2 -2.4(4)
C32 N1 C1 C2 178.5(3)
C8 N1 C1 C9 175.8(3)
C32 N1 C1 C9 -3.2(5)
N1 C1 C2 C3 0.7(4)
C9 C1 C2 C3 -177.4(3)
N1 C1 C2 C17 179.6(3)
C9 C1 C2 C17 1.5(6)
C1 C2 C3 C8 1.1(4)
C17 C2 C3 C8 -177.8(3)
C1 C2 C3 C4 -174.8(3)
C17 C2 C3 C4 6.3(6)
C8 C3 C4 O1 -167.3(3)
C2 C3 C4 O1 8.2(6)
C8 C3 C4 C5 7.6(5)
C2 C3 C4 C5 -176.9(3)
O1 C4 C5 C6 -162.6(3)
C3 C4 C5 C6 22.1(4)
C4 C5 C6 C30 -170.0(3)
C4 C5 C6 C31 69.6(4)
C4 C5 C6 C7 -51.7(4)
C30 C6 C7 C8 169.5(3)
C31 C6 C7 C8 -69.6(3)
C5 C6 C7 C8 51.5(4)
C1 N1 C8 C3 3.1(4)
C32 N1 C8 C3 -177.8(3)
C1 N1 C8 C7 -177.8(3)
C32 N1 C8 C7 1.3(5)
C4 C3 C8 N1 174.0(3)
C2 C3 C8 N1 -2.6(4)
C4 C3 C8 C7 -5.2(5)
C2 C3 C8 C7 178.3(3)
C6 C7 C8 N1 154.4(3)
C6 C7 C8 C3 -26.6(4)
C2 C1 C9 C14 -127.3(4)
N1 C1 C9 C14 54.9(5)
C2 C1 C9 C10 48.1(5)
N1 C1 C9 C10 -129.7(3)
C14 C9 C10 C11 -0.4(5)
C1 C9 C10 C11 -176.1(3)
C9 C10 C11 C12 -0.2(5)
C10 C11 C12 C13 0.7(5)
C10 C11 C12 C15 -178.2(3)
C11 C12 C13 C14 -0.4(5)
C15 C12 C13 C14 178.4(3)
C12 C13 C14 C9 -0.2(5)
C10 C9 C14 C13 0.7(5)
C1 C9 C14 C13 176.2(3)
C23 N2 C16 C17 -2.1(4)
C23 N2 C16 C24 175.3(3)
N2 C16 C17 C18 2.5(4)
C24 C16 C17 C18 -174.6(3)
N2 C16 C17 C2 -178.0(3)
C24 C16 C17 C2 4.8(6)
C1 C2 C17 C16 -129.1(4)
C3 C2 C17 C16 49.5(6)
C1 C2 C17 C18 50.2(5)
C3 C2 C17 C18 -131.1(4)
C16 C17 C18 C19 177.9(4)
C2 C17 C18 C19 -1.6(6)
C16 C17 C18 C23 -2.0(4)
C2 C17 C18 C23 178.6(3)
C23 C18 C19 C20 0.5(5)
C17 C18 C19 C20 -179.4(4)
C18 C19 C20 C21 -0.1(6)
C19 C20 C21 C22 -0.3(7)
C20 C21 C22 C23 0.2(6)
C16 N2 C23 C22 -177.6(4)
C16 N2 C23 C18 0.8(4)
C21 C22 C23 N2 178.5(4)
C21 C22 C23 C18 0.3(6)
C19 C18 C23 N2 -179.2(3)
C17 C18 C23 N2 0.7(4)
C19 C18 C23 C22 -0.6(5)
C17 C18 C23 C22 179.3(3)
C17 C16 C24 C29 33.7(6)
N2 C16 C24 C29 -143.2(3)
C17 C16 C24 C25 -148.2(4)
N2 C16 C24 C25 34.9(5)
C29 C24 C25 C26 -3.5(5)
C16 C24 C25 C26 178.4(3)
C24 C25 C26 C27 2.1(5)
C25 C26 C27 C28 0.5(6)
C26 C27 C28 C29 -1.5(6)
C25 C24 C29 C28 2.4(5)
C16 C24 C29 C28 -179.4(3)
C27 C28 C29 C24 0.0(5)
C8 N1 C32 C33 -117.6(4)
C1 N1 C32 C33 61.3(4)
C8 N1 C32 C37 63.5(4)
C1 N1 C32 C37 -117.6(4)
C37 C32 C33 C34 -0.3(5)
N1 C32 C33 C34 -179.2(3)
C32 C33 C34 C35 -1.2(5)
C33 C34 C35 C36 1.7(5)
C33 C34 C35 F1 -179.5(3)
C34 C35 C36 C37 -0.5(6)
F1 C35 C36 C37 -179.3(3)
C33 C32 C37 C36 1.5(5)
N1 C32 C37 C36 -179.6(3)
C35 C36 C37 C32 -1.1(5)
